data_2311100
loop_
_publ_author_name
'Conterosito, Eleonora'
'Palin, Luca'
'Caliandro, Rocco'
'van Beek, Wouter'
'Chernyshov, Dmitry'
'Milanesio, Marco'

_publ_section_title
;
 CO2 adsorption in Y zeolite: a structural and dynamic view by a novel
 principal-component-analysis-assisted in situ single-crystal X-ray
 diffraction experiment
;
_journal_coeditor_code SC5122
_journal_issue 2
_journal_name_full 'Acta Crystallographica Section A Foundations and Advances'
_journal_paper_doi 10.1107/S2053273318017618
_journal_volume 75
_journal_year 2019
_chemical_formula_sum 'C0.34 Al0 Na0.36 O2.57 Si'
_chemical_formula_weight 81.54
_chemical_name_systematic
;
 Na Zeolite Y * CO2
;
_space_group_IT_number 227
_symmetry_cell_setting cubic
_symmetry_Int_Tables_number 227
_symmetry_space_group_name_Hall '-F 4vw 2vw 3'
_symmetry_space_group_name_H-M 'F d -3 m :2'
_audit_creation_date 2018-07-30T14:01:14-00:00
_audit_creation_method 'WinGX routine CIF_UPDATE'
_cell_angle_alpha 90
_cell_angle_beta 90
_cell_angle_gamma 90
_cell_formula_units_Z 192
_cell_length_a 24.86059(15)
_cell_length_b 24.86059(15)
_cell_length_c 24.86059(15)
_cell_measurement_reflns_used 10763
_cell_measurement_temperature 300
_cell_measurement_theta_max 31.8710
_cell_measurement_theta_min 2.2700
_cell_volume 15365.06(16)
_computing_cell_refinement 'CrysAlisPro 1.171.38.46 (Rigaku OD, 2015)'
_computing_data_collection 'CrysAlisPro 1.171.38.46 (Rigaku OD, 2015)'
_computing_data_reduction 'CrysAlisPro 1.171.38.46 (Rigaku OD, 2015)'
_computing_structure_refinement 'SHELXL-2013 (Sheldrick, 2013)'
_diffrn_ambient_temperature 300
_diffrn_detector 'CCD plate'
_diffrn_measured_fraction_theta_full 0.999
_diffrn_measured_fraction_theta_max 0.985
_diffrn_measurement_device 'abstract diffractometer'
_diffrn_measurement_device_type 'dectris-CrysAlisPro-abstract goniometer imported dectris images'
_diffrn_measurement_method '\f scans'
_diffrn_radiation_monochromator synchrotron
_diffrn_radiation_probe x-ray
_diffrn_radiation_type synchrotron
_diffrn_radiation_wavelength 0.70158
_diffrn_reflns_av_R_equivalents 0.0598
_diffrn_reflns_av_unetI/netI 0.0208
_diffrn_reflns_Laue_measured_fraction_full 0.999
_diffrn_reflns_Laue_measured_fraction_max 0.985
_diffrn_reflns_limit_h_max 37
_diffrn_reflns_limit_h_min -37
_diffrn_reflns_limit_k_max 34
_diffrn_reflns_limit_k_min -34
_diffrn_reflns_limit_l_max 37
_diffrn_reflns_limit_l_min -36
_diffrn_reflns_number 32086
_diffrn_reflns_point_group_measured_fraction_full 0.999
_diffrn_reflns_point_group_measured_fraction_max 0.985
_diffrn_reflns_theta_full 24.894
_diffrn_reflns_theta_max 32.374
_diffrn_reflns_theta_min 2.287
_diffrn_source synchrotron
_exptl_absorpt_coefficient_mu 0.549
_exptl_absorpt_correction_type none
_exptl_crystal_colour colourless
_exptl_crystal_density_diffrn 1.692
_exptl_crystal_description block
_exptl_crystal_F_000 7784
_exptl_crystal_size_max 0.05
_exptl_crystal_size_mid 0.05
_exptl_crystal_size_min 0.05
_refine_diff_density_max 0.94
_refine_diff_density_min -0.6
_refine_diff_density_rms 0.141
_refine_ls_extinction_method none
_refine_ls_goodness_of_fit_ref 1.146
_refine_ls_hydrogen_treatment undef
_refine_ls_matrix_type full
_refine_ls_number_parameters 75
_refine_ls_number_reflns 1382
_refine_ls_number_restraints 2
_refine_ls_restrained_S_all 1.146
_refine_ls_R_factor_all 0.0813
_refine_ls_R_factor_gt 0.0642
_refine_ls_shift/su_max 0.036
_refine_ls_shift/su_mean 0.002
_refine_ls_structure_factor_coef Fsqd
_refine_ls_weighting_details 'w=1/[\s^2^(Fo^2^)+(0.1086P)^2^+202.8124P] where P=(Fo^2^+2Fc^2^)/3'
_refine_ls_weighting_scheme calc
_refine_ls_wR_factor_gt 0.2054
_refine_ls_wR_factor_ref 0.2272
_reflns_Friedel_coverage 0
_reflns_number_gt 1083
_reflns_number_total 1382
_reflns_threshold_expression 'I > 2\s(I)'
_cod_data_source_file sc5122sup1.cif
_cod_data_source_block 300K
_cod_original_cell_volume 15365.1(3)
_cod_original_sg_symbol_H-M 'F d -3 m'
_cod_database_code 2311100

loop_
_symmetry_equiv_pos_as_xyz
'x, y, z'
'-x+3/4, -y+1/4, z+1/2'
'-x+1/4, y+1/2, -z+3/4'
'x+1/2, -y+3/4, -z+1/4'
'z, x, y'
'z+1/2, -x+3/4, -y+1/4'
'-z+3/4, -x+1/4, y+1/2'
'-z+1/4, x+1/2, -y+3/4'
'y, z, x'
'-y+1/4, z+1/2, -x+3/4'
'y+1/2, -z+3/4, -x+1/4'
'-y+3/4, -z+1/4, x+1/2'
'y+3/4, x+1/4, -z+1/2'
'-y, -x, -z'
'y+1/4, -x+1/2, z+3/4'
'-y+1/2, x+3/4, z+1/4'
'x+3/4, z+1/4, -y+1/2'
'-x+1/2, z+3/4, y+1/4'
'-x, -z, -y'
'x+1/4, -z+1/2, y+3/4'
'z+3/4, y+1/4, -x+1/2'
'z+1/4, -y+1/2, x+3/4'
'-z+1/2, y+3/4, x+1/4'
'-z, -y, -x'
'x, y+1/2, z+1/2'
'-x+3/4, -y+3/4, z+1'
'-x+1/4, y+1, -z+5/4'
'x+1/2, -y+5/4, -z+3/4'
'z, x+1/2, y+1/2'
'z+1/2, -x+5/4, -y+3/4'
'-z+3/4, -x+3/4, y+1'
'-z+1/4, x+1, -y+5/4'
'y, z+1/2, x+1/2'
'-y+1/4, z+1, -x+5/4'
'y+1/2, -z+5/4, -x+3/4'
'-y+3/4, -z+3/4, x+1'
'y+3/4, x+3/4, -z+1'
'-y, -x+1/2, -z+1/2'
'y+1/4, -x+1, z+5/4'
'-y+1/2, x+5/4, z+3/4'
'x+3/4, z+3/4, -y+1'
'-x+1/2, z+5/4, y+3/4'
'-x, -z+1/2, -y+1/2'
'x+1/4, -z+1, y+5/4'
'z+3/4, y+3/4, -x+1'
'z+1/4, -y+1, x+5/4'
'-z+1/2, y+5/4, x+3/4'
'-z, -y+1/2, -x+1/2'
'x+1/2, y, z+1/2'
'-x+5/4, -y+1/4, z+1'
'-x+3/4, y+1/2, -z+5/4'
'x+1, -y+3/4, -z+3/4'
'z+1/2, x, y+1/2'
'z+1, -x+3/4, -y+3/4'
'-z+5/4, -x+1/4, y+1'
'-z+3/4, x+1/2, -y+5/4'
'y+1/2, z, x+1/2'
'-y+3/4, z+1/2, -x+5/4'
'y+1, -z+3/4, -x+3/4'
'-y+5/4, -z+1/4, x+1'
'y+5/4, x+1/4, -z+1'
'-y+1/2, -x, -z+1/2'
'y+3/4, -x+1/2, z+5/4'
'-y+1, x+3/4, z+3/4'
'x+5/4, z+1/4, -y+1'
'-x+1, z+3/4, y+3/4'
'-x+1/2, -z, -y+1/2'
'x+3/4, -z+1/2, y+5/4'
'z+5/4, y+1/4, -x+1'
'z+3/4, -y+1/2, x+5/4'
'-z+1, y+3/4, x+3/4'
'-z+1/2, -y, -x+1/2'
'x+1/2, y+1/2, z'
'-x+5/4, -y+3/4, z+1/2'
'-x+3/4, y+1, -z+3/4'
'x+1, -y+5/4, -z+1/4'
'z+1/2, x+1/2, y'
'z+1, -x+5/4, -y+1/4'
'-z+5/4, -x+3/4, y+1/2'
'-z+3/4, x+1, -y+3/4'
'y+1/2, z+1/2, x'
'-y+3/4, z+1, -x+3/4'
'y+1, -z+5/4, -x+1/4'
'-y+5/4, -z+3/4, x+1/2'
'y+5/4, x+3/4, -z+1/2'
'-y+1/2, -x+1/2, -z'
'y+3/4, -x+1, z+3/4'
'-y+1, x+5/4, z+1/4'
'x+5/4, z+3/4, -y+1/2'
'-x+1, z+5/4, y+1/4'
'-x+1/2, -z+1/2, -y'
'x+3/4, -z+1, y+3/4'
'z+5/4, y+3/4, -x+1/2'
'z+3/4, -y+1, x+3/4'
'-z+1, y+5/4, x+1/4'
'-z+1/2, -y+1/2, -x'
'-x, -y, -z'
'x-3/4, y-1/4, -z-1/2'
'x-1/4, -y-1/2, z-3/4'
'-x-1/2, y-3/4, z-1/4'
'-z, -x, -y'
'-z-1/2, x-3/4, y-1/4'
'z-3/4, x-1/4, -y-1/2'
'z-1/4, -x-1/2, y-3/4'
'-y, -z, -x'
'y-1/4, -z-1/2, x-3/4'
'-y-1/2, z-3/4, x-1/4'
'y-3/4, z-1/4, -x-1/2'
'-y-3/4, -x-1/4, z-1/2'
'y, x, z'
'-y-1/4, x-1/2, -z-3/4'
'y-1/2, -x-3/4, -z-1/4'
'-x-3/4, -z-1/4, y-1/2'
'x-1/2, -z-3/4, -y-1/4'
'x, z, y'
'-x-1/4, z-1/2, -y-3/4'
'-z-3/4, -y-1/4, x-1/2'
'-z-1/4, y-1/2, -x-3/4'
'z-1/2, -y-3/4, -x-1/4'
'z, y, x'
'-x, -y+1/2, -z+1/2'
'x-3/4, y+1/4, -z'
'x-1/4, -y, z-1/4'
'-x-1/2, y-1/4, z+1/4'
'-z, -x+1/2, -y+1/2'
'-z-1/2, x-1/4, y+1/4'
'z-3/4, x+1/4, -y'
'z-1/4, -x, y-1/4'
'-y, -z+1/2, -x+1/2'
'y-1/4, -z, x-1/4'
'-y-1/2, z-1/4, x+1/4'
'y-3/4, z+1/4, -x'
'-y-3/4, -x+1/4, z'
'y, x+1/2, z+1/2'
'-y-1/4, x, -z-1/4'
'y-1/2, -x-1/4, -z+1/4'
'-x-3/4, -z+1/4, y'
'x-1/2, -z-1/4, -y+1/4'
'x, z+1/2, y+1/2'
'-x-1/4, z, -y-1/4'
'-z-3/4, -y+1/4, x'
'-z-1/4, y, -x-1/4'
'z-1/2, -y-1/4, -x+1/4'
'z, y+1/2, x+1/2'
'-x+1/2, -y, -z+1/2'
'x-1/4, y-1/4, -z'
'x+1/4, -y-1/2, z-1/4'
'-x, y-3/4, z+1/4'
'-z+1/2, -x, -y+1/2'
'-z, x-3/4, y+1/4'
'z-1/4, x-1/4, -y'
'z+1/4, -x-1/2, y-1/4'
'-y+1/2, -z, -x+1/2'
'y+1/4, -z-1/2, x-1/4'
'-y, z-3/4, x+1/4'
'y-1/4, z-1/4, -x'
'-y-1/4, -x-1/4, z'
'y+1/2, x, z+1/2'
'-y+1/4, x-1/2, -z-1/4'
'y, -x-3/4, -z+1/4'
'-x-1/4, -z-1/4, y'
'x, -z-3/4, -y+1/4'
'x+1/2, z, y+1/2'
'-x+1/4, z-1/2, -y-1/4'
'-z-1/4, -y-1/4, x'
'-z+1/4, y-1/2, -x-1/4'
'z, -y-3/4, -x+1/4'
'z+1/2, y, x+1/2'
'-x+1/2, -y+1/2, -z'
'x-1/4, y+1/4, -z-1/2'
'x+1/4, -y, z-3/4'
'-x, y-1/4, z-1/4'
'-z+1/2, -x+1/2, -y'
'-z, x-1/4, y-1/4'
'z-1/4, x+1/4, -y-1/2'
'z+1/4, -x, y-3/4'
'-y+1/2, -z+1/2, -x'
'y+1/4, -z, x-3/4'
'-y, z-1/4, x-1/4'
'y-1/4, z+1/4, -x-1/2'
'-y-1/4, -x+1/4, z-1/2'
'y+1/2, x+1/2, z'
'-y+1/4, x, -z-3/4'
'y, -x-1/4, -z-1/4'
'-x-1/4, -z+1/4, y-1/2'
'x, -z-1/4, -y-1/4'
'x+1/2, z+1/2, y'
'-x+1/4, z, -y-3/4'
'-z-1/4, -y+1/4, x-1/2'
'-z+1/4, y, -x-3/4'
'z, -y-1/4, -x-1/4'
'z+1/2, y+1/2, x'

loop_
_atom_site_label
_atom_site_type_symbol
_atom_site_fract_x
_atom_site_fract_y
_atom_site_fract_z
_atom_site_U_iso_or_equiv
_atom_site_adp_type
_atom_site_occupancy
_atom_site_site_symmetry_order
_atom_site_calc_flag
_atom_site_refinement_flags_posn
_atom_site_refinement_flags_adp
_atom_site_refinement_flags_occupancy
_atom_site_disorder_group
Si1 Si 0.53602(3) 0.30336(3) 0.62556(3) 0.0168(3) Uani 1 1 d . . . .
O2 O 0.49715(10) 0.25285(10) 0.60539(13) 0.0265(7) Uani 1 2 d S T P .
O4 O 0.57383(10) 0.32195(14) 0.57383(10) 0.0280(7) Uani 1 2 d S T P .
O3 O 0.57245(11) 0.28172(15) 0.67755(11) 0.0311(7) Uani 1 2 d S T P .
O1 O 0.5 0.35713(10) 0.64287(10) 0.0292(7) Uani 1 2 d S T P .
Na2A Na 0.5580(9) 0.1920(9) 0.6920(9) 0.041(8) Uiso 0.156(4) 6 d S . P 1
Na2B Na 0.5681(4) 0.1819(4) 0.6819(4) 0.029(2) Uiso 0.358(4) 6 d S . P 2
Na2C Na 0.585(4) 0.165(4) 0.665(4) 0.08(4) Uiso 0.049(4) 6 d S . P 3
Na1 Na 0.5 0.25 0.75 0.032(3) Uiso 0.393(4) 12 d S . P .
Na3A Na 0.5201(6) 0.2299(6) 0.5201(6) 0.019(5) Uiso 0.160(4) 6 d S . P 1
Na3B Na 0.5113(3) 0.2387(3) 0.5113(3) 0.025(2) Uiso 0.450(4) 6 d S . P 2
Na3C Na 0.5025(7) 0.2475(7) 0.5025(7) 0.033(7) Uiso 0.176(4) 6 d S . P 3
Na3E Na 0.4703(11) 0.3109(14) 0.4703(11) 0.185(19) Uiso 0.205(4) 2 d S . P 4
OWA O 0.5839(5) 0.1661(5) 0.5839(5) 0.075 Uiso 0.55(2) 6 d S U P .
O1C O 0.4023(13) 0.5517(19) 0.3477(13) 0.13 Uiso 0.224(13) 2 d S U P .
C1C C 0.375 0.567(6) 0.375 0.17 Uiso 0.224(13) 4 d S U P .
O4C O 0.410(2) 0.5156(17) 0.5156(17) 0.115 Uiso 0.18(2) 2 d DS U P .
C2C C 0.404(2) 0.536(2) 0.478(2) 0.158 Uiso 0.280(11) 1 d D U P .
O3C O 0.4188(13) 0.5702(13) 0.4528(12) 0.17 Uiso 0.280(11) 1 d D U P .

loop_
_atom_site_aniso_label
_atom_site_aniso_U_11
_atom_site_aniso_U_22
_atom_site_aniso_U_33
_atom_site_aniso_U_23
_atom_site_aniso_U_13
_atom_site_aniso_U_12
Si1 0.0156(4) 0.0184(4) 0.0165(4) -0.0019(2) 0.0027(2) -0.0005(2)
O2 0.0285(10) 0.0285(10) 0.0226(14) -0.0023(9) 0.0023(9) -0.0106(12)
O4 0.0277(10) 0.0287(16) 0.0277(10) 0.0001(9) 0.0096(12) 0.0001(9)
O3 0.0316(11) 0.0301(17) 0.0316(11) 0.0047(10) -0.0092(14) -0.0047(10)
O1 0.0284(16) 0.0296(10) 0.0296(10) -0.0018(13) 0.0078(9) 0.0078(9)

loop_
_atom_type_symbol
_atom_type_description
_atom_type_scat_dispersion_real
_atom_type_scat_dispersion_imag
_atom_type_scat_source
C C 0.0033 0.0016 'International Tables Vol C Tables 4.2.6.8 and 6.1.1.4'
O O 0.0106 0.006 'International Tables Vol C Tables 4.2.6.8 and 6.1.1.4'
Na Na 0.0362 0.0249 'International Tables Vol C Tables 4.2.6.8 and 6.1.1.4'
Si Si 0.0817 0.0704 'International Tables Vol C Tables 4.2.6.8 and 6.1.1.4'
Al Al 0.0645 0.0514 'International Tables Vol C Tables 4.2.6.8 and 6.1.1.4'

loop_
_geom_angle_atom_site_label_1
_geom_angle_atom_site_label_2
_geom_angle_atom_site_label_3
_geom_angle
_geom_angle_site_symmetry_1
_geom_angle_site_symmetry_3
O4 Si1 O2 107.83(16) . .
O4 Si1 O1 106.33(16) . .
O2 Si1 O1 111.83(13) . .
O4 Si1 O3 112.52(18) . .
O2 Si1 O3 107.82(16) . .
O1 Si1 O3 110.53(16) . .
O4 Si1 Na3A 66.18(16) . .
O2 Si1 Na3A 41.78(12) . .
O1 Si1 Na3A 126.8(4) . .
O3 Si1 Na3A 121.0(5) . .
O4 Si1 Na2A 122.2(6) . .
O2 Si1 Na2A 67.04(17) . .
O1 Si1 Na2A 129.7(7) . .
O3 Si1 Na2A 40.9(2) . .
Na3A Si1 Na2A 87.3(6) . .
O4 Si1 Na3B 64.95(13) . .
O2 Si1 Na3B 43.01(12) . .
O1 Si1 Na3B 120.6(2) . .
O3 Si1 Na3B 127.4(3) . .
O4 Si1 Na2B 115.5(3) . .
O2 Si1 Na2B 65.95(13) . .
O1 Si1 Na2B 136.7(3) . .
O3 Si1 Na2B 43.25(15) . .
Na3B Si1 Na2B 88.1(3) . .
O4 Si1 Na3C 64.09(14) . .
O2 Si1 Na3C 44.79(19) . .
O1 Si1 Na3C 114.9(5) . .
O3 Si1 Na3C 133.4(5) . .
O4 Si1 Na1 160.13(12) . .
O2 Si1 Na1 80.26(11) . .
O1 Si1 Na1 86.45(12) . .
O3 Si1 Na1 47.80(13) . .
Na3A Si1 Na1 118.4(3) . .
Na2A Si1 Na1 43.2(6) . .
Na3B Si1 Na1 121.87(13) . .
Na2B Si1 Na1 50.2(2) . .
Na3C Si1 Na1 124.8(2) . .
Si1 O2 Si1 142.0(2) 157_665 .
Si1 O2 Na3A 109.02(11) 157_665 .
Si1 O2 Na3A 109.01(11) . .
Si1 O2 Na3B 108.71(11) 157_665 .
Si1 O2 Na3B 108.71(11) . .
Si1 O2 Na3C 108.06(12) 157_665 .
Si1 O2 Na3C 108.05(12) . .
Si1 O4 Si1 143.2(2) . 120
Si1 O4 Na3A 83.06(19) . .
Si1 O4 Na3A 83.06(19) 120 .
Si1 O3 Si1 137.6(2) 190_657 .
Si1 O3 Na2A 110.54(15) 190_657 .
Si1 O3 Na2A 110.55(15) . .
Si1 O3 Na2B 109.39(13) 190_657 .
Si1 O3 Na2B 109.39(13) . .
Si1 O3 Na1 104.60(13) 190_657 .
Si1 O3 Na1 104.60(13) . .
Na2A O3 Na1 59.9(9) . .
Na2B O3 Na1 69.3(3) . .
Si1 O3 Na2C 107.1(6) 190_657 .
Si1 O3 Na2C 107.1(6) . .
Na1 O3 Na2C 82(2) . .
Si1 O1 Si1 134.7(2) . 19_666
O3 Na2A O3 106.4(10) 79 58_545
O3 Na2A O3 106.4(10) 79 .
O3 Na2A O3 106.4(10) 58_545 .
O3 Na2A Na1 67.6(9) 79 .
O3 Na2A Na1 67.6(9) 58_545 .
O3 Na2A Na1 67.6(9) . .
O3 Na2A OWA 148.4(14) 79 .
O3 Na2A OWA 92.1(6) 58_545 .
O3 Na2A OWA 92.1(6) . .
Na1 Na2A OWA 144.0(6) . .
O3 Na2A OWA 92.1(6) 79 27_645
O3 Na2A OWA 148.4(14) 58_545 27_645
O3 Na2A OWA 92.1(6) . 27_645
Na1 Na2A OWA 144.0(6) . 27_645
OWA Na2A OWA 61.1(10) . 27_645
O3 Na2A OWA 92.1(6) 79 76_446
O3 Na2A OWA 92.1(6) 58_545 76_446
O3 Na2A OWA 148.4(14) . 76_446
Na1 Na2A OWA 144.0(6) . 76_446
OWA Na2A OWA 61.1(10) . 76_446
OWA Na2A OWA 61.1(10) 27_645 76_446
O3 Na2A Si1 28.53(9) 79 79
O3 Na2A Si1 130.7(12) 58_545 79
O3 Na2A Si1 83.7(5) . 79
Na1 Na2A Si1 72.9(6) . 79
OWA Na2A Si1 136.4(10) . 79
OWA Na2A Si1 75.6(4) 27_645 79
OWA Na2A Si1 103.6(4) 76_446 79
O3 Na2A Si1 83.7(5) 79 190_657
O3 Na2A Si1 130.7(12) 58_545 190_657
O3 Na2A Si1 28.53(9) . 190_657
Na1 Na2A Si1 72.9(6) . 190_657
OWA Na2A Si1 103.6(4) . 190_657
OWA Na2A Si1 75.6(4) 27_645 190_657
OWA Na2A Si1 136.4(10) 76_446 190_657
Si1 Na2A Si1 57.4(2) 79 190_657
O3 Na2A Si1 28.53(9) 79 139_545
O3 Na2A Si1 83.7(5) 58_545 139_545
O3 Na2A Si1 130.7(12) . 139_545
Na1 Na2A Si1 72.9(6) . 139_545
OWA Na2A Si1 136.4(10) . 139_545
OWA Na2A Si1 103.6(4) 27_645 139_545
OWA Na2A Si1 75.6(4) 76_446 139_545
Si1 Na2A Si1 56.8(2) 79 139_545
Si1 Na2A Si1 111.8(6) 190_657 139_545
O3 Na2A Si1 83.7(5) 79 58_545
O3 Na2A Si1 28.53(9) 58_545 58_545
O3 Na2A Si1 130.7(12) . 58_545
Na1 Na2A Si1 72.9(6) . 58_545
OWA Na2A Si1 103.6(4) . 58_545
OWA Na2A Si1 136.4(10) 27_645 58_545
OWA Na2A Si1 75.6(4) 76_446 58_545
Si1 Na2A Si1 111.8(6) 79 58_545
Si1 Na2A Si1 145.9(13) 190_657 58_545
Si1 Na2A Si1 57.4(2) 139_545 58_545
O3 Na2A Si1 130.7(12) 79 157_665
O3 Na2A Si1 28.53(9) 58_545 157_665
O3 Na2A Si1 83.7(5) . 157_665
Na1 Na2A Si1 72.9(6) . 157_665
OWA Na2A Si1 75.6(4) . 157_665
OWA Na2A Si1 136.4(10) 27_645 157_665
OWA Na2A Si1 103.6(4) 76_446 157_665
Si1 Na2A Si1 145.9(13) 79 157_665
Si1 Na2A Si1 111.8(6) 190_657 157_665
Si1 Na2A Si1 111.8(6) 139_545 157_665
Si1 Na2A Si1 56.8(2) 58_545 157_665
O3 Na2B O3 94.9(4) 58_545 79
O3 Na2B O3 94.9(4) 58_545 .
O3 Na2B O3 94.9(4) 79 .
O3 Na2B OWA 96.2(3) 58_545 .
O3 Na2B OWA 163.6(7) 79 .
O3 Na2B OWA 96.2(3) . .
O3 Na2B OWA 96.2(3) 58_545 76_446
O3 Na2B OWA 96.2(3) 79 76_446
O3 Na2B OWA 163.6(7) . 76_446
OWA Na2B OWA 70.6(8) . 76_446
O3 Na2B OWA 163.6(7) 58_545 27_645
O3 Na2B OWA 96.2(3) 79 27_645
O3 Na2B OWA 96.2(3) . 27_645
OWA Na2B OWA 70.6(8) . 27_645
OWA Na2B OWA 70.6(8) 76_446 27_645
O3 Na2B Na1 58.3(3) 58_545 .
O3 Na2B Na1 58.3(3) 79 .
O3 Na2B Na1 58.3(3) . .
OWA Na2B Na1 138.2(5) . .
OWA Na2B Na1 138.2(5) 76_446 .
OWA Na2B Na1 138.2(5) 27_645 .
O3 Na2B Si1 117.2(5) 58_545 79
O3 Na2B Si1 27.36(5) 79 79
O3 Na2B Si1 77.8(2) . 79
OWA Na2B Si1 146.3(4) . 79
OWA Na2B Si1 107.56(16) 76_446 79
OWA Na2B Si1 77.1(4) 27_645 79
Na1 Na2B Si1 66.0(2) . 79
O3 Na2B Si1 117.2(5) 58_545 190_657
O3 Na2B Si1 77.8(2) 79 190_657
O3 Na2B Si1 27.36(5) . 190_657
OWA Na2B Si1 107.56(16) . 190_657
OWA Na2B Si1 146.3(4) 76_446 190_657
OWA Na2B Si1 77.1(4) 27_645 190_657
Na1 Na2B Si1 66.0(2) . 190_657
Si1 Na2B Si1 54.65(11) 79 190_657
O3 Na2B Si1 27.36(5) 58_545 157_665
O3 Na2B Si1 117.2(5) 79 157_665
O3 Na2B Si1 77.8(2) . 157_665
OWA Na2B Si1 77.1(4) . 157_665
OWA Na2B Si1 107.56(16) 76_446 157_665
OWA Na2B Si1 146.3(4) 27_645 157_665
Na1 Na2B Si1 66.0(2) . 157_665
Si1 Na2B Si1 131.9(5) 79 157_665
Si1 Na2B Si1 104.5(3) 190_657 157_665
O3 Na2B Si1 27.36(5) 58_545 58_545
O3 Na2B Si1 77.8(2) 79 58_545
O3 Na2B Si1 117.2(5) . 58_545
OWA Na2B Si1 107.56(16) . 58_545
OWA Na2B Si1 77.1(4) 76_446 58_545
OWA Na2B Si1 146.3(4) 27_645 58_545
Na1 Na2B Si1 66.0(2) . 58_545
Si1 Na2B Si1 104.5(3) 79 58_545
Si1 Na2B Si1 131.9(5) 190_657 58_545
Si1 Na2B Si1 54.02(11) 157_665 58_545
O3 Na2B Si1 77.8(2) 58_545 139_545
O3 Na2B Si1 27.36(5) 79 139_545
O3 Na2B Si1 117.2(5) . 139_545
OWA Na2B Si1 146.3(4) . 139_545
OWA Na2B Si1 77.1(4) 76_446 139_545
OWA Na2B Si1 107.56(16) 27_645 139_545
Na1 Na2B Si1 66.0(2) . 139_545
Si1 Na2B Si1 54.02(11) 79 139_545
Si1 Na2B Si1 104.5(3) 190_657 139_545
Si1 Na2B Si1 104.5(3) 157_665 139_545
Si1 Na2B Si1 54.65(11) 58_545 139_545
OWA Na2C OWA 92(6) . 27_645
OWA Na2C OWA 92(6) . 76_446
OWA Na2C OWA 92(6) 27_645 76_446
OWA Na2C Na2C 46(3) . 27_645
OWA Na2C Na2C 46(3) 27_645 27_645
OWA Na2C Na2C 91(4) 76_446 27_645
OWA Na2C Na2C 91(4) . 50_554
OWA Na2C Na2C 46(3) 27_645 50_554
OWA Na2C Na2C 46(3) 76_446 50_554
Na2C Na2C Na2C 60.0010(10) 27_645 50_554
OWA Na2C Na2C 46(3) . 76_446
OWA Na2C Na2C 91(4) 27_645 76_446
OWA Na2C Na2C 46(3) 76_446 76_446
Na2C Na2C Na2C 59.9970(10) 27_645 76_446
Na2C Na2C Na2C 59.997(4) 50_554 76_446
OWA Na2C O3 170(7) . 79
OWA Na2C O3 95.2(16) 27_645 79
OWA Na2C O3 95.2(16) 76_446 79
Na2C Na2C O3 140.8(15) 27_645 79
Na2C Na2C O3 99(2) 50_554 79
Na2C Na2C O3 140.8(15) 76_446 79
OWA Na2C O3 95.2(16) . 58_545
OWA Na2C O3 170(7) 27_645 58_545
OWA Na2C O3 95.2(16) 76_446 58_545
Na2C Na2C O3 140.8(15) 27_645 58_545
Na2C Na2C O3 140.8(15) 50_554 58_545
Na2C Na2C O3 99(2) 76_446 58_545
O3 Na2C O3 77(4) 79 58_545
OWA Na2C O3 95.2(16) . .
OWA Na2C O3 95.2(16) 27_645 .
OWA Na2C O3 170(7) 76_446 .
Na2C Na2C O3 99(2) 27_645 .
Na2C Na2C O3 140.8(15) 50_554 .
Na2C Na2C O3 140.8(15) 76_446 .
O3 Na2C O3 77(4) 79 .
O3 Na2C O3 77(4) 58_545 .
OWA Na2C Na1 124(4) . .
OWA Na2C Na1 124(4) 27_645 .
OWA Na2C Na1 124(4) 76_446 .
Na2C Na2C Na1 144.74(2) 27_645 .
Na2C Na2C Na1 144.737(9) 50_554 .
Na2C Na2C Na1 144.74(2) 76_446 .
O3 Na2C Na1 46(2) 79 .
O3 Na2C Na1 46(2) 58_545 .
O3 Na2C Na1 46(2) . .
Na2A Na1 Na2A 180 . 121_656
Na2A Na1 O3 52.47(8) . .
Na2A Na1 O3 127.53(8) 121_656 .
Na2A Na1 O3 127.53(8) . 178_566
Na2A Na1 O3 52.47(8) 121_656 178_566
O3 Na1 O3 93.25(12) . 178_566
Na2A Na1 O3 52.47(8) . 58_545
Na2A Na1 O3 127.53(8) 121_656 58_545
O3 Na1 O3 86.75(12) . 58_545
O3 Na1 O3 180.00(9) 178_566 58_545
Na2A Na1 O3 127.53(8) . 151_556
Na2A Na1 O3 52.47(8) 121_656 151_556
O3 Na1 O3 93.25(12) . 151_556
O3 Na1 O3 86.75(12) 178_566 151_556
O3 Na1 O3 93.25(12) 58_545 151_556
Na2A Na1 O3 52.47(8) . 79
Na2A Na1 O3 127.53(8) 121_656 79
O3 Na1 O3 86.75(12) . 79
O3 Na1 O3 93.25(12) 178_566 79
O3 Na1 O3 86.75(12) 58_545 79
O3 Na1 O3 180.00(15) 151_556 79
Na2A Na1 O3 127.53(8) . 121_656
Na2A Na1 O3 52.47(8) 121_656 121_656
O3 Na1 O3 180.00(9) . 121_656
O3 Na1 O3 86.75(12) 178_566 121_656
O3 Na1 O3 93.25(12) 58_545 121_656
O3 Na1 O3 86.75(12) 151_556 121_656
O3 Na1 O3 93.25(12) 79 121_656
O3 Na1 Na2B 127.53(8) . 121_656
O3 Na1 Na2B 52.47(8) 178_566 121_656
O3 Na1 Na2B 127.53(8) 58_545 121_656
O3 Na1 Na2B 52.47(8) 151_556 121_656
O3 Na1 Na2B 127.53(8) 79 121_656
O3 Na1 Na2B 52.47(8) 121_656 121_656
O3 Na1 Na2B 52.47(8) . .
O3 Na1 Na2B 127.53(8) 178_566 .
O3 Na1 Na2B 52.47(8) 58_545 .
O3 Na1 Na2B 127.53(8) 151_556 .
O3 Na1 Na2B 52.47(8) 79 .
O3 Na1 Na2B 127.53(8) 121_656 .
Na2B Na1 Na2B 180 121_656 .
Na2A Na1 Si1 63.809(13) . 157_665
Na2A Na1 Si1 116.191(13) 121_656 157_665
O3 Na1 Si1 74.53(3) . 157_665
O3 Na1 Si1 152.40(2) 178_566 157_665
O3 Na1 Si1 27.60(2) 58_545 157_665
O3 Na1 Si1 69.74(7) 151_556 157_665
O3 Na1 Si1 110.26(7) 79 157_665
O3 Na1 Si1 105.47(3) 121_656 157_665
Na2B Na1 Si1 116.191(13) 121_656 157_665
Na2B Na1 Si1 63.809(13) . 157_665
Na2A Na1 Si1 116.191(13) . 85_446
Na2A Na1 Si1 63.809(13) 121_656 85_446
O3 Na1 Si1 105.47(3) . 85_446
O3 Na1 Si1 27.60(2) 178_566 85_446
O3 Na1 Si1 152.40(2) 58_545 85_446
O3 Na1 Si1 110.26(7) 151_556 85_446
O3 Na1 Si1 69.74(7) 79 85_446
O3 Na1 Si1 74.53(3) 121_656 85_446
Na2B Na1 Si1 63.809(13) 121_656 85_446
Na2B Na1 Si1 116.191(13) . 85_446
Si1 Na1 Si1 180 157_665 85_446
O2 Na3A O2 114.0(5) 36_554 54_455
O2 Na3A O2 114.0(5) 36_554 .
O2 Na3A O2 114.0(5) 54_455 .
O2 Na3A OWA 75.5(6) 36_554 .
O2 Na3A OWA 75.5(6) 54_455 .
O2 Na3A OWA 75.5(6) . .
O2 Na3A O4 59.90(9) 36_554 36_554
O2 Na3A O4 161.2(11) 54_455 36_554
O2 Na3A O4 59.90(9) . 36_554
OWA Na3A O4 85.7(5) . 36_554
O2 Na3A O4 59.90(9) 36_554 54_455
O2 Na3A O4 59.90(9) 54_455 54_455
O2 Na3A O4 161.2(11) . 54_455
OWA Na3A O4 85.7(5) . 54_455
O4 Na3A O4 119.44(13) 36_554 54_455
O2 Na3A O4 161.2(11) 36_554 .
O2 Na3A O4 59.90(9) 54_455 .
O2 Na3A O4 59.90(9) . .
OWA Na3A O4 85.7(5) . .
O4 Na3A O4 119.44(13) 36_554 .
O4 Na3A O4 119.44(13) 54_455 .
O2 Na3A Si1 139.9(7) 36_554 120
O2 Na3A Si1 29.20(6) 54_455 120
O2 Na3A Si1 87.0(2) . 120
OWA Na3A Si1 77.6(4) . 120
O4 Na3A Si1 145.9(5) 36_554 120
O4 Na3A Si1 89.05(14) 54_455 120
O4 Na3A Si1 30.76(5) . 120
O2 Na3A Si1 29.20(6) 36_554 36_554
O2 Na3A Si1 139.9(7) 54_455 36_554
O2 Na3A Si1 87.0(2) . 36_554
OWA Na3A Si1 77.6(4) . 36_554
O4 Na3A Si1 30.76(5) 36_554 36_554
O4 Na3A Si1 89.04(14) 54_455 36_554
O4 Na3A Si1 145.9(5) . 36_554
Si1 Na3A Si1 155.2(9) 120 36_554
O2 Na3A Si1 29.20(6) 36_554 186_566
O2 Na3A Si1 87.0(2) 54_455 186_566
O2 Na3A Si1 139.9(7) . 186_566
OWA Na3A Si1 77.6(4) . 186_566
O4 Na3A Si1 89.04(14) 36_554 186_566
O4 Na3A Si1 30.76(5) 54_455 186_566
O4 Na3A Si1 145.9(5) . 186_566
Si1 Na3A Si1 115.5(3) 120 186_566
Si1 Na3A Si1 58.40(11) 36_554 186_566
O2 Na3A Si1 87.0(2) 36_554 54_455
O2 Na3A Si1 29.20(6) 54_455 54_455
O2 Na3A Si1 139.9(7) . 54_455
OWA Na3A Si1 77.6(4) . 54_455
O4 Na3A Si1 145.9(5) 36_554 54_455
O4 Na3A Si1 30.76(5) 54_455 54_455
O4 Na3A Si1 89.05(14) . 54_455
Si1 Na3A Si1 58.41(11) 120 54_455
Si1 Na3A Si1 115.5(3) 36_554 54_455
Si1 Na3A Si1 58.53(11) 186_566 54_455
O2 Na3A Si1 87.0(2) 36_554 157_665
O2 Na3A Si1 139.9(7) 54_455 157_665
O2 Na3A Si1 29.20(6) . 157_665
OWA Na3A Si1 77.6(4) . 157_665
O4 Na3A Si1 30.76(5) 36_554 157_665
O4 Na3A Si1 145.9(5) 54_455 157_665
O4 Na3A Si1 89.04(14) . 157_665
Si1 Na3A Si1 115.5(3) 120 157_665
Si1 Na3A Si1 58.53(11) 36_554 157_665
Si1 Na3A Si1 115.5(3) 186_566 157_665
Si1 Na3A Si1 155.2(9) 54_455 157_665
O2 Na3B O2 105.4(4) 36_554 54_455
O2 Na3B O2 105.4(4) 36_554 .
O2 Na3B O2 105.4(4) 54_455 .
O2 Na3B Si1 128.7(5) 36_554 120
O2 Na3B Si1 28.28(4) 54_455 120
O2 Na3B Si1 82.72(19) . 120
O2 Na3B Si1 28.28(4) 36_554 36_554
O2 Na3B Si1 128.7(5) 54_455 36_554
O2 Na3B Si1 82.72(19) . 36_554
Si1 Na3B Si1 142.5(5) 120 36_554
O2 Na3B Si1 28.28(4) 36_554 186_566
O2 Na3B Si1 82.72(19) 54_455 186_566
O2 Na3B Si1 128.7(5) . 186_566
Si1 Na3B Si1 110.2(2) 120 186_566
Si1 Na3B Si1 56.45(9) 36_554 186_566
O2 Na3B Si1 82.72(19) 36_554 157_665
O2 Na3B Si1 128.7(5) 54_455 157_665
O2 Na3B Si1 28.28(4) . 157_665
Si1 Na3B Si1 110.2(2) 120 157_665
Si1 Na3B Si1 56.57(9) 36_554 157_665
Si1 Na3B Si1 110.2(2) 186_566 157_665
O2 Na3B Si1 82.72(19) 36_554 54_455
O2 Na3B Si1 28.28(4) 54_455 54_455
O2 Na3B Si1 128.7(5) . 54_455
Si1 Na3B Si1 56.45(9) 120 54_455
Si1 Na3B Si1 110.2(2) 36_554 54_455
Si1 Na3B Si1 56.58(9) 186_566 54_455
Si1 Na3B Si1 142.5(5) 157_665 54_455
O2 Na3B Si1 128.7(5) 36_554 .
O2 Na3B Si1 82.72(19) 54_455 .
O2 Na3B Si1 28.29(4) . .
Si1 Na3B Si1 56.57(9) 120 .
Si1 Na3B Si1 110.2(2) 36_554 .
Si1 Na3B Si1 142.5(5) 186_566 .
Si1 Na3B Si1 56.45(9) 157_665 .
Si1 Na3B Si1 110.2(2) 54_455 .
O2 Na3C O2 95.8(8) 36_554 54_455
O2 Na3C O2 95.8(8) 36_554 .
O2 Na3C O2 95.8(8) 54_455 .
O2 Na3C Si1 117.3(9) 36_554 120
O2 Na3C Si1 27.15(10) 54_455 120
O2 Na3C Si1 77.6(4) . 120
O2 Na3C Si1 27.15(10) 36_554 36_554
O2 Na3C Si1 117.3(9) 54_455 36_554
O2 Na3C Si1 77.6(4) . 36_554
Si1 Na3C Si1 130.6(9) 120 36_554
O2 Na3C Si1 27.15(10) 36_554 186_566
O2 Na3C Si1 77.6(4) 54_455 186_566
O2 Na3C Si1 117.3(9) . 186_566
Si1 Na3C Si1 103.8(5) 120 186_566
Si1 Na3C Si1 54.0(2) 36_554 186_566
O2 Na3C Si1 77.6(4) 36_554 54_455
O2 Na3C Si1 27.15(10) 54_455 54_455
O2 Na3C Si1 117.3(9) . 54_455
Si1 Na3C Si1 54.0(2) 120 54_455
Si1 Na3C Si1 103.8(5) 36_554 54_455
Si1 Na3C Si1 54.1(2) 186_566 54_455
O2 Na3C Si1 77.6(4) 36_554 157_665
O2 Na3C Si1 117.3(9) 54_455 157_665
O2 Na3C Si1 27.15(10) . 157_665
Si1 Na3C Si1 103.8(5) 120 157_665
Si1 Na3C Si1 54.1(2) 36_554 157_665
Si1 Na3C Si1 103.8(5) 186_566 157_665
Si1 Na3C Si1 130.6(9) 54_455 157_665
O2 Na3C Si1 117.3(9) 36_554 .
O2 Na3C Si1 77.6(4) 54_455 .
O2 Na3C Si1 27.16(10) . .
Si1 Na3C Si1 54.1(2) 120 .
Si1 Na3C Si1 103.8(5) 36_554 .
Si1 Na3C Si1 130.6(9) 186_566 .
Si1 Na3C Si1 103.8(5) 54_455 .
Si1 Na3C Si1 54.0(2) 157_665 .
Na3E Na3E Na3E 60.002(12) 36_554 54_455
Na3E Na3E O1C 78.7(7) 36_554 31_554
Na3E Na3E O1C 138.2(7) 54_455 31_554
Na3E Na3E O1C 138.2(7) 36_554 9
Na3E Na3E O1C 78.7(7) 54_455 9
O1C Na3E O1C 140.4(16) 31_554 9
Na3E Na3E C2C 128.6(11) 36_554 5
Na3E Na3E C2C 169.4(12) 54_455 5
O1C Na3E C2C 49.9(11) 31_554 5
O1C Na3E C2C 91.8(15) 9 5
Na3E Na3E C2C 169.4(11) 36_554 110
Na3E Na3E C2C 128.6(11) 54_455 110
O1C Na3E C2C 91.8(15) 31_554 110
O1C Na3E C2C 49.9(11) 9 110
C2C Na3E C2C 42(2) 5 110
Na3E Na3E O4C 149.92(9) 36_554 5
Na3E Na3E O4C 149.92(9) 54_455 5
O1C Na3E O4C 71.2(7) 31_554 5
O1C Na3E O4C 71.2(7) 9 5
C2C Na3E O4C 21.5(10) 5 5
C2C Na3E O4C 21.5(10) 110 5
Na2C OWA Na2C 88(6) 76_446 27_645
Na2C OWA Na2C 88(6) 76_446 .
Na2C OWA Na2C 88(6) 27_645 .
Na2B OWA Na2B 106.4(6) . 76_446
Na2B OWA Na2B 106.4(6) . 27_645
Na2B OWA Na2B 106.4(6) 76_446 27_645
Na3A OWA Na2A 106.5(6) . 76_446
Na3A OWA Na2A 106.5(6) . 27_645
Na2A OWA Na2A 112.3(6) 76_446 27_645
Na3A OWA Na2A 106.5(6) . .
Na2A OWA Na2A 112.3(6) 76_446 .
Na2A OWA Na2A 112.3(6) 27_645 .
C1C O1C Na3E 151(9) . 82_545
C1C O1C Na3E 151(9) . 5
Na3E O1C Na3E 22.6(14) 82_545 5
O1C C1C O1C 138(10) 75_545 .
C2C O4C C2C 142(9) . 115
C2C O4C Na3E 74(5) . 9
C2C O4C Na3E 74(5) 115 9
O4C C2C O3C 143(7) . .
O4C C2C C2C 19(5) . 115
O3C C2C C2C 159(4) . 115
O4C C2C Na3E 84(5) . 9
O3C C2C Na3E 132(4) . 9
C2C C2C Na3E 68.9(11) 115 9
C2C O3C O3C 128(4) . 120

loop_
_geom_bond_atom_site_label_1
_geom_bond_atom_site_label_2
_geom_bond_distance
_geom_bond_site_symmetry_2
Si1 O4 1.6588(13) .
Si1 O2 1.6618(13) .
Si1 O1 1.6656(16) .
Si1 O3 1.6673(15) .
Si1 Na3A 3.220(6) .
Si1 Na2A 3.269(11) .
Si1 Na3B 3.322(5) .
Si1 Na2B 3.422(6) .
Si1 Na3C 3.462(13) .
Si1 Na1 3.4830(7) .
O2 Si1 1.6618(13) 157_665
O2 Na3A 2.269(7) .
O2 Na3B 2.392(7) .
O2 Na3C 2.565(16) .
O4 Si1 1.6588(13) 120
O4 Na3A 2.968(4) .
O3 Si1 1.6673(15) 190_657
O3 Na2A 2.287(15) .
O3 Na2B 2.486(9) .
O3 Na1 2.666(4) .
O3 Na2C 2.94(12) .
O1 Si1 1.6656(16) 19_666
Na2A O3 2.287(15) 79
Na2A O3 2.287(15) 58_545
Na2A Na1 2.50(4) .
Na2A OWA 2.84(3) .
Na2A OWA 2.84(3) 27_645
Na2A OWA 2.84(3) 76_446
Na2A Si1 3.269(11) 79
Na2A Si1 3.269(11) 190_657
Na2A Si1 3.269(11) 139_545
Na2A Si1 3.269(11) 58_545
Na2A Si1 3.269(11) 157_665
Na2B O3 2.486(9) 58_545
Na2B O3 2.486(9) 79
Na2B OWA 2.499(14) .
Na2B OWA 2.499(14) 76_446
Na2B OWA 2.499(14) 27_645
Na2B Na1 2.932(15) .
Na2B Si1 3.422(6) 79
Na2B Si1 3.422(6) 190_657
Na2B Si1 3.422(6) 157_665
Na2B Si1 3.422(6) 58_545
Na2B Si1 3.422(6) 139_545
Na2C OWA 2.01(10) .
Na2C OWA 2.01(10) 27_645
Na2C OWA 2.01(10) 76_446
Na2C Na2C 2.8(3) 27_645
Na2C Na2C 2.8(3) 50_554
Na2C Na2C 2.8(3) 76_446
Na2C O3 2.94(12) 79
Na2C O3 2.94(12) 58_545
Na2C Na1 3.66(18) .
Na1 Na2A 2.50(4) 121_656
Na1 O3 2.666(4) 178_566
Na1 O3 2.666(4) 58_545
Na1 O3 2.666(4) 151_556
Na1 O3 2.666(4) 79
Na1 O3 2.666(4) 121_656
Na1 Na2B 2.931(15) 121_656
Na1 Si1 3.4830(7) 157_665
Na1 Si1 3.4830(7) 85_446
Na3A O2 2.269(7) 36_554
Na3A O2 2.269(7) 54_455
Na3A OWA 2.75(3) .
Na3A O4 2.968(4) 36_554
Na3A O4 2.968(4) 54_455
Na3A Si1 3.220(6) 120
Na3A Si1 3.220(6) 36_554
Na3A Si1 3.220(6) 186_566
Na3A Si1 3.220(6) 54_455
Na3A Si1 3.220(6) 157_665
Na3B O2 2.392(7) 36_554
Na3B O2 2.392(7) 54_455
Na3B Si1 3.322(5) 120
Na3B Si1 3.322(5) 36_554
Na3B Si1 3.322(5) 186_566
Na3B Si1 3.322(5) 157_665
Na3B Si1 3.322(5) 54_455
Na3C O2 2.565(16) 36_554
Na3C O2 2.565(16) 54_455
Na3C Si1 3.462(13) 120
Na3C Si1 3.462(13) 36_554
Na3C Si1 3.462(13) 186_566
Na3C Si1 3.462(13) 54_455
Na3C Si1 3.462(13) 157_665
Na3E Na3E 1.09(6) 36_554
Na3E Na3E 1.09(6) 54_455
Na3E O1C 2.79(5) 31_554
Na3E O1C 2.79(5) 9
Na3E C2C 2.83(6) 5
Na3E C2C 2.83(6) 110
Na3E O4C 2.93(7) 5
OWA Na2C 2.01(10) 76_446
OWA Na2C 2.01(10) 27_645
OWA Na2B 2.499(14) 76_446
OWA Na2B 2.499(14) 27_645
OWA Na2A 2.84(3) 76_446
OWA Na2A 2.84(3) 27_645
O1C C1C 1.03(7) .
O1C Na3E 2.79(5) 82_545
O1C Na3E 2.79(5) 5
C1C O1C 1.03(7) 75_545
O4C C2C 1.08(5) .
O4C C2C 1.08(5) 115
O4C Na3E 2.93(7) 9
C2C O3C 1.12(5) .
C2C C2C 2.04(10) 115
C2C Na3E 2.83(6) 9
O3C O3C 1.19(6) 120
